data_2225619
loop_
_publ_author_name
'Reuter, C\'edric'
'Neud\"orfl, J\"org M.'
'Schmalz, Hans-G\"unther'

_publ_section_title
;
 Potassium (1-methoxycarbonyl-2-methylprop-2-en-2-ylidene)azinate
;
_journal_coeditor_code JJ2024
_journal_issue 4
_journal_name_full 'Acta Crystallographica Section E'
_journal_page_first m461
_journal_paper_doi 10.1107/S1600536810010159
_journal_volume 66
_journal_year 2010
_chemical_formula_iupac 'K +, C6 H8 N O4 -'
_chemical_formula_moiety 'K +, C6 H8 N O4 -'
_chemical_formula_sum 'C6 H8 K N O4'
_chemical_formula_weight 197.23
_chemical_melting_point 180.7(10)
_chemical_name_systematic
;
Potassium (1-methoxycarbonyl-2-methylprop-2-en-2-ylidene)azinate
;
_space_group_IT_number 15
_symmetry_cell_setting monoclinic
_symmetry_space_group_name_Hall '-C 2yc'
_symmetry_space_group_name_H-M 'C 1 2/c 1'
_atom_sites_solution_hydrogens geom
_atom_sites_solution_primary direct
_atom_sites_solution_secondary difmap
_audit_creation_method SHELXL-97
_cell_angle_alpha 90.00
_cell_angle_beta 113.361(2)
_cell_angle_gamma 90.00
_cell_formula_units_Z 8
_cell_length_a 23.9269(13)
_cell_length_b 5.2909(2)
_cell_length_c 14.2510(7)
_cell_measurement_reflns_used 6264
_cell_measurement_temperature 100(2)
_cell_measurement_theta_max 26.99
_cell_measurement_theta_min 1.85
_cell_volume 1656.21(14)
_computing_cell_refinement 'DENZO (Otwinowski & Minor, 1997)'
_computing_data_collection 'COLLECT (Hooft, 1998)'
_computing_data_reduction 'DENZO (Otwinowski & Minor, 1997)'
_computing_molecular_graphics 'SCHAKAL99 (Keller, 1999)'
_computing_publication_material
;
PLATON (Spek, 2009), publCIF (Westrip, 2010) and ORTEP
(Davenport <i>et al.</i>,  1999)
;
_computing_structure_refinement 'SHELXL97 (Sheldrick, 2008)'
_computing_structure_solution 'SHELXS97 (Sheldrick, 2008)'
_diffrn_ambient_temperature 100(2)
_diffrn_measured_fraction_theta_full 0.998
_diffrn_measured_fraction_theta_max 0.998
_diffrn_measurement_device_type 'Nonius KappaCCD'
_diffrn_measurement_method Phi/Omega-Scans
_diffrn_radiation_monochromator graphite
_diffrn_radiation_source 'fine-focus sealed tube'
_diffrn_radiation_type MoK\a
_diffrn_radiation_wavelength 0.71073
_diffrn_reflns_av_R_equivalents 0.0412
_diffrn_reflns_av_sigmaI/netI 0.0457
_diffrn_reflns_limit_h_max 30
_diffrn_reflns_limit_h_min -30
_diffrn_reflns_limit_k_max 6
_diffrn_reflns_limit_k_min -6
_diffrn_reflns_limit_l_max 18
_diffrn_reflns_limit_l_min -18
_diffrn_reflns_number 6264
_diffrn_reflns_theta_full 26.99
_diffrn_reflns_theta_max 26.99
_diffrn_reflns_theta_min 1.85
_exptl_absorpt_coefficient_mu 0.615
_exptl_absorpt_correction_type none
_exptl_crystal_colour colourless
_exptl_crystal_density_diffrn 1.582
_exptl_crystal_density_method 'not measured'
_exptl_crystal_description platlet
_exptl_crystal_F_000 816
_exptl_crystal_size_max .20
_exptl_crystal_size_mid .15
_exptl_crystal_size_min .03
_refine_diff_density_max 0.313
_refine_diff_density_min -0.268
_refine_ls_extinction_method none
_refine_ls_goodness_of_fit_ref 1.006
_refine_ls_hydrogen_treatment constr
_refine_ls_matrix_type full
_refine_ls_number_parameters 111
_refine_ls_number_reflns 1810
_refine_ls_number_restraints 0
_refine_ls_restrained_S_all 1.006
_refine_ls_R_factor_all 0.0452
_refine_ls_R_factor_gt 0.0280
_refine_ls_shift/su_max 0.001
_refine_ls_shift/su_mean 0.000
_refine_ls_structure_factor_coef Fsqd
_refine_ls_weighting_details 'calc w=1/[\s^2^(Fo^2^)+(0.0266P)^2^+0.0000P] where P=(Fo^2^+2Fc^2^)/3'
_refine_ls_weighting_scheme calc
_refine_ls_wR_factor_gt 0.0571
_refine_ls_wR_factor_ref 0.0605
_reflns_number_gt 1416
_reflns_number_total 1810
_reflns_threshold_expression I>2sigma(I)
_cod_data_source_file jj2024.cif
_cod_data_source_block I
_cod_original_sg_symbol_H-M 'C m 2/c'
_cod_database_code 2225619
_cod_database_fobs_code 2225619

loop_
_symmetry_equiv_pos_as_xyz
'x, y, z'
'-x, y, -z+1/2'
'x+1/2, y+1/2, z'
'-x+1/2, y+1/2, -z+1/2'
'-x, -y, -z'
'x, -y, z-1/2'
'-x+1/2, -y+1/2, -z'
'x+1/2, -y+1/2, z-1/2'

loop_
_atom_site_type_symbol
_atom_site_label
_atom_site_fract_x
_atom_site_fract_y
_atom_site_fract_z
_atom_site_U_iso_or_equiv
_atom_site_adp_type
_atom_site_calc_flag
_atom_site_refinement_flags
_atom_site_occupancy
_atom_site_disorder_assembly
_atom_site_disorder_group
K K1 0.269013(15) -0.06555(6) 0.11206(2) 0.01586(11) Uani d . 1 . .
O O1 0.22159(5) 0.42337(19) 0.06333(8) 0.0183(3) Uani d . 1 . .
O O2 0.20272(5) 0.26997(19) 0.19103(8) 0.0172(2) Uani d . 1 . .
O O3 0.15057(5) 0.81224(18) -0.04385(8) 0.0194(3) Uani d . 1 . .
O O4 0.07200(5) 0.87761(19) 0.00265(8) 0.0191(3) Uani d . 1 . .
N N1 0.19003(6) 0.4306(2) 0.11777(9) 0.0144(3) Uani d . 1 . .
C C1 0.14436(7) 0.5975(3) 0.10141(11) 0.0142(3) Uani d . 1 . .
C C2 0.12553(7) 0.7664(3) 0.01413(12) 0.0155(3) Uani d . 1 . .
C C3 0.04879(8) 1.0606(3) -0.07901(12) 0.0213(4) Uani d . 1 . .
H H3A 0.0089 1.1211 -0.0844 0.032 Uiso calc R 1 . .
H H3B 0.0446 0.9813 -0.1436 0.032 Uiso calc R 1 . .
H H3C 0.0771 1.2034 -0.0644 0.032 Uiso calc R 1 . .
C C4 0.11349(7) 0.5958(3) 0.17409(12) 0.0164(3) Uani d . 1 . .
C C5 0.12805(8) 0.7705(3) 0.24651(12) 0.0221(4) Uani d . 1 . .
H H5A 0.1578 0.8947 0.2516 0.027 Uiso calc R 1 . .
H H5B 0.1087 0.7716 0.2933 0.027 Uiso calc R 1 . .
C C6 0.06556(8) 0.3977(3) 0.15837(14) 0.0248(4) Uani d . 1 . .
H H6A 0.0312 0.4272 0.0930 0.037 Uiso calc R 1 . .
H H6B 0.0514 0.4067 0.2141 0.037 Uiso calc R 1 . .
H H6C 0.0828 0.2300 0.1577 0.037 Uiso calc R 1 . .

loop_
_atom_site_aniso_label
_atom_site_aniso_U_11
_atom_site_aniso_U_22
_atom_site_aniso_U_33
_atom_site_aniso_U_12
_atom_site_aniso_U_13
_atom_site_aniso_U_23
K1 0.01789(19) 0.0171(2) 0.01396(19) 0.00072(15) 0.00778(15) -0.00055(14)
O1 0.0217(6) 0.0208(6) 0.0198(6) 0.0039(5) 0.0160(5) 0.0020(5)
O2 0.0228(6) 0.0153(6) 0.0153(6) 0.0030(5) 0.0095(5) 0.0046(5)
O3 0.0205(6) 0.0232(6) 0.0190(6) 0.0044(5) 0.0125(5) 0.0050(5)
O4 0.0167(6) 0.0236(6) 0.0204(6) 0.0070(5) 0.0108(5) 0.0086(5)
N1 0.0175(7) 0.0143(7) 0.0130(7) -0.0020(6) 0.0076(6) -0.0014(6)
C1 0.0142(8) 0.0147(8) 0.0156(8) 0.0008(6) 0.0080(7) 0.0004(6)
C2 0.0160(9) 0.0148(8) 0.0159(8) -0.0013(7) 0.0065(7) -0.0038(7)
C3 0.0198(9) 0.0241(9) 0.0201(9) 0.0057(8) 0.0082(8) 0.0083(7)
C4 0.0159(8) 0.0185(9) 0.0169(9) 0.0066(7) 0.0086(7) 0.0053(7)
C5 0.0261(10) 0.0238(9) 0.0207(9) 0.0074(7) 0.0138(8) 0.0046(7)
C6 0.0237(10) 0.0247(9) 0.0320(10) 0.0009(7) 0.0175(9) 0.0046(8)

loop_
_atom_type_symbol
_atom_type_description
_atom_type_scat_dispersion_real
_atom_type_scat_dispersion_imag
_atom_type_scat_source
C C 0.0033 0.0016 'International Tables Vol C Tables 4.2.6.8 and 6.1.1.4'
H H 0.0000 0.0000 'International Tables Vol C Tables 4.2.6.8 and 6.1.1.4'
K K 0.2009 0.2494 'International Tables Vol C Tables 4.2.6.8 and 6.1.1.4'
N N 0.0061 0.0033 'International Tables Vol C Tables 4.2.6.8 and 6.1.1.4'
O O 0.0106 0.0060 'International Tables Vol C Tables 4.2.6.8 and 6.1.1.4'

loop_
_geom_angle_atom_site_label_1
_geom_angle_atom_site_label_2
_geom_angle_atom_site_label_3
_geom_angle_site_symmetry_1
_geom_angle_site_symmetry_3
_geom_angle
_geom_angle_publ_flag
O1 K1 O2 7 4_545 162.38(3) ?
O1 K1 O3 7 7 59.21(3) ?
O2 K1 O3 4_545 7 106.36(3) ?
O1 K1 O1 7 . 71.80(3) ?
O2 K1 O1 4_545 . 117.16(3) ?
O3 K1 O1 7 . 127.70(3) ?
O1 K1 O2 7 . 116.67(3) ?
O2 K1 O2 4_545 . 75.42(2) ?
O3 K1 O2 7 . 168.78(3) ?
O1 K1 O2 . . 45.40(3) ?
O1 K1 O3 7 1_545 76.57(3) ?
O2 K1 O3 4_545 1_545 118.77(3) ?
O3 K1 O3 7 1_545 103.16(3) ?
O1 K1 O3 . 1_545 80.73(3) ?
O2 K1 O3 . 1_545 85.11(3) ?
O1 K1 O1 7 1_545 101.86(3) ?
O2 K1 O1 4_545 1_545 82.21(3) ?
O3 K1 O1 7 1_545 74.94(3) ?
O1 K1 O1 . 1_545 135.94(4) ?
O2 K1 O1 . 1_545 116.22(3) ?
O3 K1 O1 1_545 1_545 55.87(3) ?
O1 K1 C5 7 4_545 96.14(4) ?
O2 K1 C5 4_545 4_545 72.78(4) ?
O3 K1 C5 7 4_545 90.87(4) ?
O1 K1 C5 . 4_545 76.55(4) ?
O2 K1 C5 . 4_545 79.00(4) ?
O3 K1 C5 1_545 4_545 157.29(4) ?
O1 K1 C5 1_545 4_545 146.51(4) ?
O1 K1 N1 7 . 93.48(3) ?
O2 K1 N1 4_545 . 98.04(3) ?
O3 K1 N1 7 . 150.55(3) ?
O1 K1 N1 . . 22.86(3) ?
O2 K1 N1 . . 23.19(3) ?
O3 K1 N1 1_545 . 78.35(3) ?
O1 K1 N1 1_545 . 125.49(3) ?
C5 K1 N1 4_545 . 80.70(4) ?
O1 K1 C2 7 1_545 97.99(4) ?
O2 K1 C2 4_545 1_545 98.10(4) ?
O3 K1 C2 7 1_545 118.31(4) ?
O1 K1 C2 . 1_545 83.79(3) ?
O2 K1 C2 . 1_545 71.83(3) ?
O3 K1 C2 1_545 1_545 21.75(3) ?
O1 K1 C2 1_545 1_545 53.27(3) ?
C5 K1 C2 4_545 1_545 150.79(4) ?
N1 K1 C2 . 1_545 73.06(3) ?
O1 K1 N1 7 1_545 120.52(3) ?
O2 K1 N1 4_545 1_545 68.28(3) ?
O3 K1 N1 7 1_545 96.40(3) ?
O1 K1 N1 . 1_545 125.11(3) ?
O2 K1 N1 . 1_545 94.52(3) ?
O3 K1 N1 1_545 1_545 56.00(3) ?
O1 K1 N1 1_545 1_545 22.80(3) ?
C5 K1 N1 4_545 1_545 140.88(4) ?
N1 K1 N1 . 1_545 107.96(4) ?
C2 K1 N1 1_545 1_545 43.50(4) ?
O1 K1 C4 7 4_545 115.12(4) ?
O2 K1 C4 4_545 4_545 51.13(3) ?
O3 K1 C4 7 4_545 89.44(4) ?
O1 K1 C4 . 4_545 95.85(4) ?
O2 K1 C4 . 4_545 83.16(3) ?
O3 K1 C4 1_545 4_545 166.33(3) ?
O1 K1 C4 1_545 4_545 124.33(4) ?
C5 K1 C4 4_545 4_545 23.41(4) ?
N1 K1 C4 . 4_545 93.33(4) ?
C2 K1 C4 1_545 4_545 145.11(4) ?
N1 K1 C4 1_545 4_545 118.00(3) ?
N1 O1 K1 . 7 146.87(9) ?
N1 O1 K1 . . 98.95(7) ?
K1 O1 K1 7 . 108.20(3) ?
N1 O1 K1 . 1_565 95.49(7) ?
K1 O1 K1 7 1_565 78.14(3) ?
K1 O1 K1 . 1_565 135.94(4) ?
N1 O2 K1 . 4 120.14(8) ?
N1 O2 K1 . . 94.53(7) ?
K1 O2 K1 4 . 129.79(4) ?
C2 O3 K1 . 7 136.99(9) ?
C2 O3 K1 . 1_565 96.80(9) ?
K1 O3 K1 7 1_565 76.84(3) ?
C2 O4 C3 . . 115.46(12) ?
O1 N1 O2 . . 117.81(11) ?
O1 N1 C1 . . 123.09(12) ?
O2 N1 C1 . . 119.10(12) ?
O1 N1 K1 . . 58.18(6) ?
O2 N1 K1 . . 62.27(7) ?
C1 N1 K1 . . 163.88(10) ?
O1 N1 K1 . 1_565 61.71(6) ?
O2 N1 K1 . 1_565 127.10(9) ?
C1 N1 K1 . 1_565 84.21(8) ?
K1 N1 K1 . 1_565 107.96(4) ?
N1 C1 C2 . . 120.36(13) ?
N1 C1 C4 . . 117.74(13) ?
C2 C1 C4 . . 121.88(13) ?
N1 C1 K1 . 1_565 72.68(8) ?
C2 C1 K1 . 1_565 71.72(8) ?
C4 C1 K1 . 1_565 129.38(10) ?
O3 C2 O4 . . 121.61(14) ?
O3 C2 C1 . . 129.29(14) ?
O4 C2 C1 . . 109.10(12) ?
O3 C2 K1 . 1_565 61.45(8) ?
O4 C2 K1 . 1_565 135.44(9) ?
C1 C2 K1 . 1_565 83.41(9) ?
O4 C3 H3A . . 109.5 ?
O4 C3 H3B . . 109.5 ?
H3A C3 H3B . . 109.5 ?
O4 C3 H3C . . 109.5 ?
H3A C3 H3C . . 109.5 ?
H3B C3 H3C . . 109.5 ?
C5 C4 C1 . . 119.13(14) ?
C5 C4 C6 . . 123.51(14) ?
C1 C4 C6 . . 117.33(13) ?
C5 C4 K1 . 4 66.48(9) ?
C1 C4 K1 . 4 99.55(9) ?
C6 C4 K1 . 4 105.93(10) ?
C4 C5 K1 . 4 90.11(10) ?
C4 C5 H5A . . 120.0 ?
K1 C5 H5A 4 . 88.2 ?
C4 C5 H5B . . 120.0 ?
K1 C5 H5B 4 . 91.7 ?
H5A C5 H5B . . 120.0 ?
C4 C6 H6A . . 109.5 ?
C4 C6 H6B . . 109.5 ?
H6A C6 H6B . . 109.5 ?
C4 C6 H6C . . 109.5 ?
H6A C6 H6C . . 109.5 ?
H6B C6 H6C . . 109.5 ?

loop_
_geom_bond_atom_site_label_1
_geom_bond_atom_site_label_2
_geom_bond_site_symmetry_2
_geom_bond_distance
_geom_bond_publ_flag
K1 O1 7 2.7036(10) y
K1 O2 4_545 2.7539(11) y
K1 O3 7 2.7988(11) y
K1 O1 . 2.7994(11) y
K1 O2 . 2.8896(10) y
K1 O3 1_545 2.8970(12) y
K1 O1 1_545 2.9080(11) y
K1 C5 4_545 3.0584(16) ?
K1 N1 . 3.2542(13) ?
K1 C2 1_545 3.2747(16) ?
K1 N1 1_545 3.2874(12) ?
K1 C4 4_545 3.3355(16) ?
O1 N1 . 1.2799(14) ?
O1 K1 7 2.7036(10) ?
O1 K1 1_565 2.9081(11) ?
O2 N1 . 1.2856(15) ?
O2 K1 4 2.7539(11) ?
O3 C2 . 1.2219(16) ?
O3 K1 7 2.7989(11) ?
O3 K1 1_565 2.8970(12) ?
O4 C2 . 1.3591(18) ?
O4 C3 . 1.4447(18) ?
N1 C1 . 1.3516(19) ?
N1 K1 1_565 3.2874(12) ?
C1 C2 . 1.451(2) ?
C1 C4 . 1.4917(19) ?
C1 K1 1_565 3.4260(15) ?
C2 K1 1_565 3.2747(16) ?
C3 H3A . 0.9800 ?
C3 H3B . 0.9800 ?
C3 H3C . 0.9800 ?
C4 C5 . 1.325(2) ?
C4 C6 . 1.503(2) ?
C4 K1 4 3.3355(16) ?
C5 K1 4 3.0583(16) ?
C5 H5A . 0.9500 ?
C5 H5B . 0.9500 ?
C6 H6A . 0.9800 ?
C6 H6B . 0.9800 ?
C6 H6C . 0.9800 ?

loop_
_geom_torsion_atom_site_label_1
_geom_torsion_atom_site_label_2
_geom_torsion_atom_site_label_3
_geom_torsion_atom_site_label_4
_geom_torsion_site_symmetry_1
_geom_torsion_site_symmetry_2
_geom_torsion_site_symmetry_3
_geom_torsion_site_symmetry_4
_geom_torsion
_geom_torsion_publ_flag
O1 K1 O1 N1 7 . . . 160.77(10) ?
O2 K1 O1 N1 4_545 . . . -35.71(9) ?
O3 K1 O1 N1 7 . . . -178.51(7) ?
O2 K1 O1 N1 . . . . -10.30(7) ?
O3 K1 O1 N1 1_545 . . . 81.97(8) ?
O1 K1 O1 N1 1_545 . . . 72.42(10) ?
C5 K1 O1 N1 4_545 . . . -98.01(8) ?
C2 K1 O1 N1 1_545 . . . 60.23(8) ?
N1 K1 O1 N1 1_545 . . . 45.79(8) ?
C4 K1 O1 N1 4_545 . . . -84.68(8) ?
O1 K1 O1 K1 7 . . 7 0.0 ?
O2 K1 O1 K1 4_545 . . 7 163.52(4) ?
O3 K1 O1 K1 7 . . 7 20.72(6) ?
O2 K1 O1 K1 . . . 7 -171.07(6) ?
O3 K1 O1 K1 1_545 . . 7 -78.80(4) ?
O1 K1 O1 K1 1_545 . . 7 -88.35(6) ?
C5 K1 O1 K1 4_545 . . 7 101.21(5) ?
N1 K1 O1 K1 . . . 7 -160.77(10) ?
C2 K1 O1 K1 1_545 . . 7 -100.54(4) ?
N1 K1 O1 K1 1_545 . . 7 -114.98(4) ?
C4 K1 O1 K1 4_545 . . 7 114.55(4) ?
O1 K1 O1 K1 7 . . 1_565 -91.64(6) ?
O2 K1 O1 K1 4_545 . . 1_565 71.88(6) ?
O3 K1 O1 K1 7 . . 1_565 -70.93(7) ?
O2 K1 O1 K1 . . . 1_565 97.29(7) ?
O3 K1 O1 K1 1_545 . . 1_565 -170.45(6) ?
O1 K1 O1 K1 1_545 . . 1_565 180.0 ?
C5 K1 O1 K1 4_545 . . 1_565 9.57(6) ?
N1 K1 O1 K1 . . . 1_565 107.58(10) ?
C2 K1 O1 K1 1_545 . . 1_565 167.82(6) ?
N1 K1 O1 K1 1_545 . . 1_565 153.38(4) ?
C4 K1 O1 K1 4_545 . . 1_565 22.91(6) ?
O1 K1 O2 N1 7 . . . 0.66(9) ?
O2 K1 O2 N1 4_545 . . . 166.92(9) ?
O3 K1 O2 N1 7 . . . 66.31(19) ?
O1 K1 O2 N1 . . . . 10.16(7) ?
O3 K1 O2 N1 1_545 . . . -71.65(8) ?
O1 K1 O2 N1 1_545 . . . -119.59(8) ?
C5 K1 O2 N1 4_545 . . . 92.06(8) ?
C2 K1 O2 N1 1_545 . . . -89.27(8) ?
N1 K1 O2 N1 1_545 . . . -126.92(9) ?
C4 K1 O2 N1 4_545 . . . 115.38(8) ?
O1 K1 O2 K1 7 . . 4 -135.53(5) ?
O2 K1 O2 K1 4_545 . . 4 30.73(5) ?
O3 K1 O2 K1 7 . . 4 -69.88(17) ?
O1 K1 O2 K1 . . . 4 -126.03(7) ?
O3 K1 O2 K1 1_545 . . 4 152.16(5) ?
O1 K1 O2 K1 1_545 . . 4 104.22(5) ?
C5 K1 O2 K1 4_545 . . 4 -44.14(6) ?
N1 K1 O2 K1 . . . 4 -136.19(11) ?
C2 K1 O2 K1 1_545 . . 4 134.54(6) ?
N1 K1 O2 K1 1_545 . . 4 96.89(5) ?
C4 K1 O2 K1 4_545 . . 4 -20.81(5) ?
K1 O1 N1 O2 7 . . . 163.96(11) ?
K1 O1 N1 O2 . . . . 18.87(12) ?
K1 O1 N1 O2 1_565 . . . -119.37(11) ?
K1 O1 N1 C1 7 . . . -15.8(2) ?
K1 O1 N1 C1 . . . . -160.93(12) ?
K1 O1 N1 C1 1_565 . . . 60.82(14) ?
K1 O1 N1 K1 7 . . . 145.09(16) ?
K1 O1 N1 K1 1_565 . . . -138.24(6) ?
K1 O1 N1 K1 7 . . 1_565 -76.67(13) ?
K1 O1 N1 K1 . . . 1_565 138.24(6) ?
K1 O2 N1 O1 4 . . . 123.95(10) ?
K1 O2 N1 O1 . . . . -18.09(12) ?
K1 O2 N1 C1 4 . . . -56.24(15) ?
K1 O2 N1 C1 . . . . 161.72(11) ?
K1 O2 N1 K1 4 . . . 142.04(8) ?
K1 O2 N1 K1 4 . . 1_565 49.79(12) ?
K1 O2 N1 K1 . . . 1_565 -92.25(8) ?
O1 K1 N1 O1 7 . . . -18.26(10) ?
O2 K1 N1 O1 4_545 . . . 148.37(8) ?
O3 K1 N1 O1 7 . . . 2.40(12) ?
O2 K1 N1 O1 . . . . 161.15(13) ?
O3 K1 N1 O1 1_545 . . . -93.78(8) ?
O1 K1 N1 O1 1_545 . . . -125.49(9) ?
C5 K1 N1 O1 4_545 . . . 77.40(8) ?
C2 K1 N1 O1 1_545 . . . -115.56(8) ?
N1 K1 N1 O1 1_545 . . . -141.94(7) ?
C4 K1 N1 O1 4_545 . . . 97.17(8) ?
O1 K1 N1 O2 7 . . . -179.41(8) ?
O2 K1 N1 O2 4_545 . . . -12.78(9) ?
O3 K1 N1 O2 7 . . . -158.75(8) ?
O1 K1 N1 O2 . . . . -161.15(13) ?
O3 K1 N1 O2 1_545 . . . 105.08(8) ?
O1 K1 N1 O2 1_545 . . . 73.36(8) ?
C5 K1 N1 O2 4_545 . . . -83.74(8) ?
C2 K1 N1 O2 1_545 . . . 83.29(8) ?
N1 K1 N1 O2 1_545 . . . 56.91(9) ?
C4 K1 N1 O2 4_545 . . . -63.97(8) ?
O1 K1 N1 C1 7 . . . 81.4(3) ?
O2 K1 N1 C1 4_545 . . . -112.0(3) ?
O3 K1 N1 C1 7 . . . 102.0(3) ?
O1 K1 N1 C1 . . . . 99.6(4) ?
O2 K1 N1 C1 . . . . -99.2(3) ?
O3 K1 N1 C1 1_545 . . . 5.9(3) ?
O1 K1 N1 C1 1_545 . . . -25.9(3) ?
C5 K1 N1 C1 4_545 . . . 177.0(3) ?
C2 K1 N1 C1 1_545 . . . -15.9(3) ?
N1 K1 N1 C1 1_545 . . . -42.3(4) ?
C4 K1 N1 C1 4_545 . . . -163.2(3) ?
O1 K1 N1 K1 7 . . 1_565 -56.32(4) ?
O2 K1 N1 K1 4_545 . . 1_565 110.31(4) ?
O3 K1 N1 K1 7 . . 1_565 -35.66(9) ?
O1 K1 N1 K1 . . . 1_565 -38.06(7) ?
O2 K1 N1 K1 . . . 1_565 123.09(9) ?
O3 K1 N1 K1 1_545 . . 1_565 -131.83(4) ?
O1 K1 N1 K1 1_545 . . 1_565 -163.55(3) ?
C5 K1 N1 K1 4_545 . . 1_565 39.34(4) ?
C2 K1 N1 K1 1_545 . . 1_565 -153.62(4) ?
N1 K1 N1 K1 1_545 . . 1_565 180.0 ?
C4 K1 N1 K1 4_545 . . 1_565 59.12(4) ?
O1 N1 C1 C2 . . . . 5.1(2) ?
O2 N1 C1 C2 . . . . -174.70(13) ?
K1 N1 C1 C2 . . . . -84.2(4) ?
K1 N1 C1 C2 1_565 . . . 55.71(13) ?
O1 N1 C1 C4 . . . . -176.54(12) ?
O2 N1 C1 C4 . . . . 3.7(2) ?
K1 N1 C1 C4 . . . . 94.1(3) ?
K1 N1 C1 C4 1_565 . . . -125.94(12) ?
O1 N1 C1 K1 . . . 1_565 -50.60(12) ?
O2 N1 C1 K1 . . . 1_565 129.60(12) ?
K1 N1 C1 K1 . . . 1_565 -139.9(3) ?
K1 O3 C2 O4 7 . . . -153.88(10) ?
K1 O3 C2 O4 1_565 . . . 128.14(13) ?
K1 O3 C2 C1 7 . . . 25.9(3) ?
K1 O3 C2 C1 1_565 . . . -52.12(17) ?
K1 O3 C2 K1 7 . . 1_565 77.98(12) ?
C3 O4 C2 O3 . . . . -2.9(2) ?
C3 O4 C2 C1 . . . . 177.36(12) ?
C3 O4 C2 K1 . . . 1_565 77.08(17) ?
N1 C1 C2 O3 . . . . -11.9(2) ?
C4 C1 C2 O3 . . . . 169.81(15) ?
K1 C1 C2 O3 1_565 . . . 44.26(15) ?
N1 C1 C2 O4 . . . . 167.86(13) ?
C4 C1 C2 O4 . . . . -10.4(2) ?
K1 C1 C2 O4 1_565 . . . -135.97(11) ?
N1 C1 C2 K1 . . . 1_565 -56.16(13) ?
C4 C1 C2 K1 . . . 1_565 125.55(13) ?
N1 C1 C4 C5 . . . . 101.20(18) ?
C2 C1 C4 C5 . . . . -80.5(2) ?
K1 C1 C4 C5 1_565 . . . 11.4(2) ?
N1 C1 C4 C6 . . . . -80.71(18) ?
C2 C1 C4 C6 . . . . 97.62(18) ?
K1 C1 C4 C6 1_565 . . . -170.51(10) ?
N1 C1 C4 K1 . . . 4 32.88(14) ?
C2 C1 C4 K1 . . . 4 -148.79(12) ?
K1 C1 C4 K1 1_565 . . 4 -56.92(11) ?
C1 C4 C5 K1 . . . 4 -87.97(13) ?
C6 C4 C5 K1 . . . 4 94.06(15) ?
